data_7041138
loop_
_publ_author_name
'Cametti, Massimo'
'Mart\'i-Rujas, Javier'

_publ_section_title
;
 Selective adsorption of chlorinated volatile organic compound vapours by
 microcrystalline 1D coordination polymers.
;
_journal_issue 47
_journal_name_full 'Dalton transactions (Cambridge, England : 2003)'
_journal_page_first 18832
_journal_page_last 18837
_journal_paper_doi 10.1039/c6dt03803d
_journal_volume 45
_journal_year 2016
_chemical_formula_sum 'C15.38 H14.38 Cl1.25 I N2 Zn0.5'
_chemical_formula_weight 431.06
_space_group_crystal_system orthorhombic
_space_group_IT_number 52
_space_group_name_Hall '-P 2a 2bc'
_space_group_name_H-M_alt 'P n n a'
_symmetry_space_group_name_Hall '-P 2a 2bc'
_symmetry_space_group_name_H-M 'P n n a'
_atom_sites_solution_hydrogens geom
_audit_creation_method SHELXL-2014/7
_audit_update_record
;
2016-11-03 deposited with the CCDC.
2016-11-07 downloaded from the CCDC.
;
_cell_angle_alpha 90
_cell_angle_beta 90
_cell_angle_gamma 90
_cell_formula_units_Z 8
_cell_length_a 14.4863(13)
_cell_length_b 22.1482(19)
_cell_length_c 11.0890(11)
_cell_measurement_reflns_used 1914
_cell_measurement_temperature 100(2)
_cell_measurement_theta_max 63.62
_cell_measurement_theta_min 5.02
_cell_volume 3557.9(6)
_computing_cell_refinement 'Bruker SAINT'
_computing_data_collection 'Bruker APEX2'
_computing_data_reduction 'Bruker SAINT'
_computing_molecular_graphics 'Bruker SHELXTL'
_computing_publication_material 'Bruker SHELXTL'
_computing_structure_refinement 'SHELXL-2014/7 (Sheldrick, 2014)'
_computing_structure_solution 'SHELXS-97 (Sheldrick, 2008)'
_diffrn_ambient_temperature 100(2)
_diffrn_measured_fraction_theta_full 0.978
_diffrn_measured_fraction_theta_max 0.978
_diffrn_measurement_device_type 'Bruker APEX-II CCD'
_diffrn_radiation_type CuK\a
_diffrn_radiation_wavelength 1.54178
_diffrn_reflns_av_R_equivalents 0.0934
_diffrn_reflns_av_unetI/netI 0.0733
_diffrn_reflns_Laue_measured_fraction_full 0.978
_diffrn_reflns_Laue_measured_fraction_max 0.978
_diffrn_reflns_limit_h_max 17
_diffrn_reflns_limit_h_min -9
_diffrn_reflns_limit_k_max 25
_diffrn_reflns_limit_k_min -26
_diffrn_reflns_limit_l_max 12
_diffrn_reflns_limit_l_min -13
_diffrn_reflns_number 10670
_diffrn_reflns_point_group_measured_fraction_full 0.978
_diffrn_reflns_point_group_measured_fraction_max 0.978
_diffrn_reflns_theta_full 66.019
_diffrn_reflns_theta_max 66.019
_diffrn_reflns_theta_min 5.023
_diffrn_source 'Sealed tube'
_exptl_absorpt_coefficient_mu 16.500
_exptl_absorpt_correction_T_max 0.7527
_exptl_absorpt_correction_T_min 0.4580
_exptl_absorpt_correction_type multi-scan
_exptl_absorpt_process_details 'SADABS-2008/1 - Bruker AXS area detector scaling and absorption correction'
_exptl_crystal_colour colorless
_exptl_crystal_density_diffrn 1.609
_exptl_crystal_description block
_exptl_crystal_F_000 1679
_exptl_crystal_size_max 0.100
_exptl_crystal_size_mid 0.060
_exptl_crystal_size_min 0.060
_refine_diff_density_max 1.406
_refine_diff_density_min -0.810
_refine_diff_density_rms 0.156
_refine_ls_extinction_method none
_refine_ls_goodness_of_fit_ref 1.111
_refine_ls_hydrogen_treatment constr
_refine_ls_matrix_type full
_refine_ls_number_parameters 208
_refine_ls_number_reflns 3038
_refine_ls_number_restraints 3
_refine_ls_restrained_S_all 1.110
_refine_ls_R_factor_all 0.0936
_refine_ls_R_factor_gt 0.0558
_refine_ls_shift/su_max 0.090
_refine_ls_shift/su_mean 0.007
_refine_ls_structure_factor_coef Fsqd
_refine_ls_weighting_details 'w=1/[\s^2^(Fo^2^)+(0.0915P)^2^] where P=(Fo^2^+2Fc^2^)/3'
_refine_ls_weighting_scheme calc
_refine_ls_wR_factor_gt 0.1585
_refine_ls_wR_factor_ref 0.1766
_reflns_Friedel_coverage 0.000
_reflns_number_gt 1936
_reflns_number_total 3038
_reflns_threshold_expression 'I > 2\s(I)'
_cod_data_source_file c6dt03803d2.cif
_cod_data_source_block 3TCM_100K
_cod_depositor_comments
;
The following automatic conversions were performed:

'_exptl_absorpt_correction_type' value 'Multi-scan' changed to
'multi-scan' according to
/usr/data/users/saulius/crontab/automatic-downloads/rss-feeds/RSC/lib/dictionaries/cif_core.dic
dictionary named 'cif_core.dic' version 2.4.2 from 2011-04-26.

Automatic conversion script
Id: cif_fix_values 4268 2015-11-12 08:31:59Z antanas 

 Adding full bibliography for 7041137--7041143.cif.
;
_cod_original_formula_sum 'C15.38 H14.38 Cl1.25 I N2 Zn0.50'
_cod_database_code 7041138
_shelx_shelxl_version_number 2014/7
_shelx_space_group_comment
;
The symmetry employed for this shelxl refinement is uniquely defined
by the following loop, which should always be used as a source of
symmetry information in preference to the above space-group names.
They are only intended as comments.
;
_shelx_estimated_absorpt_t_min 0.289
_shelx_estimated_absorpt_t_max 0.438

loop_
_space_group_symop_operation_xyz
'x, y, z'
'-x+1/2, -y, z'
'-x+1/2, y+1/2, -z+1/2'
'x, -y+1/2, -z+1/2'
'-x, -y, -z'
'x-1/2, y, -z'
'x-1/2, -y-1/2, z-1/2'
'-x, y-1/2, z-1/2'

loop_
_atom_site_label
_atom_site_type_symbol
_atom_site_fract_x
_atom_site_fract_y
_atom_site_fract_z
_atom_site_U_iso_or_equiv
_atom_site_adp_type
_atom_site_occupancy
_atom_site_site_symmetry_order
_atom_site_calc_flag
_atom_site_refinement_flags_posn
_atom_site_refinement_flags_adp
_atom_site_refinement_flags_occupancy
_atom_site_disorder_assembly
_atom_site_disorder_group
I1 I 0.91308(4) 0.34443(2) 1.18295(6) 0.0413(3) Uani 1 1 d . . . . .
Zn1 Zn 0.82751(11) 0.2500 1.2500 0.0352(5) Uani 1 2 d S T P . .
N1 N 0.7366(5) 0.2277(3) 1.1159(7) 0.0348(18) Uani 1 1 d . . . . .
C4 C 0.6525(6) 0.1529(3) 1.0033(9) 0.033(2) Uani 1 1 d . . . . .
C1 C 0.6909(6) 0.2711(3) 1.0545(9) 0.041(2) Uani 1 1 d . . . . .
H1 H 0.7039 0.3121 1.0727 0.049 Uiso 1 1 calc R U . . .
C3 C 0.6060(6) 0.1982(4) 0.9409(9) 0.041(2) Uani 1 1 d . . . . .
H3 H 0.5611 0.1884 0.8816 0.049 Uiso 1 1 calc R U . . .
C2 C 0.6269(7) 0.2587(4) 0.9676(10) 0.045(3) Uani 1 1 d . . . . .
H2 H 0.5969 0.2906 0.9257 0.054 Uiso 1 1 calc R U . . .
C5 C 0.7156(6) 0.1697(3) 1.0910(9) 0.033(2) Uani 1 1 d . . . . .
H5 H 0.7455 0.1388 1.1359 0.040 Uiso 1 1 calc R U . . .
C9 C 0.6119(6) -0.0356(3) 0.9392(9) 0.037(2) Uani 1 1 d . . . . .
C10 C 0.6179(6) -0.0136(3) 1.0546(9) 0.036(2) Uani 1 1 d . . . . .
H10 H 0.6146 -0.0410 1.1204 0.043 Uiso 1 1 calc R U . . .
C8 C 0.6161(7) 0.0033(4) 0.8445(10) 0.045(3) Uani 1 1 d . . . . .
H8 H 0.6111 -0.0118 0.7645 0.054 Uiso 1 1 calc R U . . .
C1AA C 0.6355(6) 0.0871(3) 0.9834(9) 0.032(2) Uani 1 1 d . . . . .
C11 C 0.6287(6) 0.0469(3) 1.0779(9) 0.033(2) Uani 1 1 d . . . . .
H11 H 0.6315 0.0610 1.1588 0.039 Uiso 1 1 calc R U . . .
C7 C 0.6279(6) 0.0656(4) 0.8639(10) 0.040(2) Uani 1 1 d . . . . .
H7 H 0.6308 0.0928 0.7977 0.048 Uiso 1 1 calc R U . . .
C12 C 0.6020(6) -0.1014(4) 0.9187(10) 0.040(3) Uani 1 1 d . . . . .
H12 H 0.5980 -0.1264 0.9881 0.049 Uiso 1 1 calc R U . . .
N2 N 0.5985(5) -0.1266(4) 0.8194(8) 0.048(2) Uani 1 1 d . . . . .
C14 C 0.5959(6) -0.1932(4) 0.8207(10) 0.045(3) Uani 1 1 d . . . . .
H14 H 0.5951 -0.2088 0.9053 0.054 Uiso 1 1 calc R U . . .
C13 C 0.6815(6) -0.2153(4) 0.7537(14) 0.071(4) Uani 1 1 d . . . . .
H13A H 0.6824 -0.1980 0.6714 0.085 Uiso 1 1 calc R U . . .
H13B H 0.7376 -0.2014 0.7965 0.085 Uiso 1 1 calc R U . . .
C15 C 0.5105(6) -0.2145(3) 0.7515(11) 0.044(3) Uani 1 1 d . . . . .
H15A H 0.5117 -0.1984 0.6683 0.053 Uiso 1 1 calc R U . . .
H15B H 0.4539 -0.1997 0.7917 0.053 Uiso 1 1 calc R U . . .
Cl3 Cl 0.7435(7) 0.0698(3) 0.5738(6) 0.085(3) Uani 0.4 1 d D . P A -1
Cl2 Cl 0.5722(6) 0.0680(3) 0.4144(10) 0.095(3) Uani 0.4 1 d D . P A -1
Cl1 Cl 0.7368(17) 0.0032(19) 0.3455(6) 0.049(4) Uani 0.4 1 d D . P A -1
Cl4 Cl 0.643(2) 0.0719(12) 0.553(3) 0.061(7) Uiso 0.1 1 d . . P B -2
C1S C 0.6719(10) 0.0320(10) 0.4680(15) 0.082(11) Uani 0.4 1 d D . P A -1
H1S H 0.6489 -0.0045 0.5117 0.098 Uiso 0.4 1 calc R U P A -1

loop_
_atom_site_aniso_label
_atom_site_aniso_U_11
_atom_site_aniso_U_22
_atom_site_aniso_U_33
_atom_site_aniso_U_23
_atom_site_aniso_U_13
_atom_site_aniso_U_12
I1 0.0405(4) 0.0283(3) 0.0553(5) -0.0042(3) 0.0027(3) -0.0006(2)
Zn1 0.0331(10) 0.0218(6) 0.0506(11) -0.0096(8) 0.000 0.000
N1 0.034(4) 0.023(3) 0.047(5) -0.009(3) -0.002(4) -0.001(3)
C4 0.027(5) 0.024(4) 0.049(6) -0.009(4) 0.008(5) 0.001(4)
C1 0.044(6) 0.023(4) 0.056(7) -0.009(4) 0.004(5) 0.006(4)
C3 0.039(6) 0.035(4) 0.048(6) -0.009(4) 0.001(5) 0.004(4)
C2 0.037(5) 0.028(4) 0.070(8) 0.001(5) -0.009(6) 0.006(4)
C5 0.024(5) 0.023(4) 0.053(7) -0.008(4) -0.005(5) 0.010(3)
C9 0.039(5) 0.021(4) 0.050(6) -0.010(4) 0.006(5) 0.010(4)
C10 0.025(5) 0.031(4) 0.051(7) 0.000(4) 0.004(5) 0.003(4)
C8 0.046(6) 0.034(5) 0.054(7) -0.011(5) 0.016(6) -0.004(5)
C1AA 0.020(4) 0.028(4) 0.047(6) -0.014(4) -0.011(5) 0.007(4)
C11 0.035(5) 0.025(4) 0.038(6) -0.011(4) -0.009(5) 0.002(4)
C7 0.039(5) 0.030(4) 0.050(6) -0.008(4) 0.006(6) -0.002(4)
C12 0.036(6) 0.030(4) 0.055(7) -0.010(5) -0.006(5) 0.001(4)
N2 0.039(5) 0.034(4) 0.072(7) -0.020(4) 0.000(5) -0.003(4)
C14 0.040(6) 0.025(4) 0.071(8) -0.014(4) -0.011(6) 0.002(4)
C13 0.031(6) 0.044(6) 0.139(12) -0.047(7) 0.010(8) -0.007(5)
C15 0.036(5) 0.029(4) 0.068(7) -0.009(5) 0.008(6) 0.001(4)
Cl3 0.164(9) 0.057(4) 0.034(4) 0.001(3) 0.018(5) -0.011(5)
Cl2 0.120(7) 0.059(4) 0.107(8) -0.008(5) 0.039(7) 0.027(5)
Cl1 0.025(13) 0.069(8) 0.051(3) -0.010(6) 0.001(4) -0.001(10)
C1S 0.16(3) 0.056(15) 0.028(15) 0.005(12) 0.02(2) -0.050(19)

loop_
_atom_type_symbol
_atom_type_description
_atom_type_scat_dispersion_real
_atom_type_scat_dispersion_imag
_atom_type_scat_source
C C 0.0181 0.0091 'International Tables Vol C Tables 4.2.6.8 and 6.1.1.4'
H H 0.0000 0.0000 'International Tables Vol C Tables 4.2.6.8 and 6.1.1.4'
N N 0.0311 0.0180 'International Tables Vol C Tables 4.2.6.8 and 6.1.1.4'
Cl Cl 0.3639 0.7018 'International Tables Vol C Tables 4.2.6.8 and 6.1.1.4'
Zn Zn -1.5491 0.6778 'International Tables Vol C Tables 4.2.6.8 and 6.1.1.4'
I I -0.3257 6.8362 'International Tables Vol C Tables 4.2.6.8 and 6.1.1.4'

loop_
_geom_angle_atom_site_label_1
_geom_angle_atom_site_label_2
_geom_angle_atom_site_label_3
_geom_angle
_geom_angle_site_symmetry_1
_geom_angle_site_symmetry_3
N1 Zn1 N1 99.9(4) . 4_557
N1 Zn1 I1 109.16(17) . 4_557
N1 Zn1 I1 107.42(19) 4_557 4_557
N1 Zn1 I1 107.42(19) . .
N1 Zn1 I1 109.16(17) 4_557 .
I1 Zn1 I1 121.63(7) 4_557 .
C1 N1 C5 117.6(8) . .
C1 N1 Zn1 120.7(5) . .
C5 N1 Zn1 121.5(6) . .
C5 C4 C3 118.4(7) . .
C5 C4 C1AA 118.3(7) . .
C3 C4 C1AA 123.3(8) . .
N1 C1 C2 123.1(7) . .
C4 C3 C2 118.5(9) . .
C1 C2 C3 119.1(8) . .
N1 C5 C4 123.2(8) . .
C10 C9 C8 119.5(8) . .
C10 C9 C12 119.9(9) . .
C8 C9 C12 120.6(9) . .
C9 C10 C11 122.0(9) . .
C9 C8 C7 120.6(10) . .
C11 C1AA C7 119.4(7) . .
C11 C1AA C4 121.9(8) . .
C7 C1AA C4 118.7(8) . .
C1AA C11 C10 119.7(9) . .
C1AA C7 C8 118.9(9) . .
N2 C12 C9 125.8(10) . .
C12 N2 C14 116.3(9) . .
N2 C14 C15 109.0(7) . .
N2 C14 C13 107.1(8) . .
C15 C14 C13 108.3(9) . .
C13 C13 C14 110.3(9) 4_546 .
C14 C15 C15 108.7(7) . 4_546
Cl2 C1S Cl1 109.9(12) . .
Cl2 C1S Cl3 119.4(11) . .
Cl1 C1S Cl3 111.5(13) . .

loop_
_geom_bond_atom_site_label_1
_geom_bond_atom_site_label_2
_geom_bond_distance
_geom_bond_site_symmetry_2
I1 Zn1 2.5424(10) .
Zn1 N1 2.047(8) .
Zn1 N1 2.047(8) 4_557
Zn1 I1 2.5423(10) 4_557
N1 C1 1.350(11) .
N1 C5 1.350(9) .
C4 C5 1.385(12) .
C4 C3 1.392(12) .
C4 C1AA 1.495(9) .
C1 C2 1.366(13) .
C3 C2 1.406(11) .
C9 C10 1.372(13) .
C9 C8 1.360(13) .
C9 C12 1.480(10) .
C10 C11 1.373(10) .
C8 C7 1.408(11) .
C1AA C11 1.379(12) .
C1AA C7 1.412(13) .
C12 N2 1.236(12) .
N2 C14 1.475(12) .
C14 C15 1.530(12) .
C14 C13 1.526(13) .
C13 C13 1.542(17) 4_546
C15 C15 1.571(14) 4_546
Cl3 C1S 1.775(14) .
Cl2 C1S 1.754(14) .
Cl1 C1S 1.771(15) .
